data_4518626
loop_
_publ_author_name
'Huang, Jingjun'
'Isaac, Matthew'
'Watt, Ryan'
'Becica, Joseph'
'Dennis, Emma'
'Saidaminov, Makhsud I.'
'Sabbers, William A.'
'Leitch, David C.'

_publ_section_title
;
 DMPDAB--Pd--MAH: A Versatile Pd(0) Source for Precatalyst Formation,
 Reaction Screening, and Preparative-Scale Synthesis
;
_journal_name_full 'ACS Catalysis'
_journal_page_first 5636
_journal_page_last 5646
_journal_paper_doi 10.1021/acscatal.1c00288
_journal_year 2021
_chemical_formula_moiety 'C37 H51 O3 P Pd'
_chemical_formula_sum 'C37 H50 O3 P Pd'
_chemical_formula_weight 680.14
_space_group_crystal_system orthorhombic
_space_group_IT_number 61
_space_group_name_Hall '-P 2ac 2ab'
_space_group_name_H-M_alt 'P b c a'
_atom_sites_solution_hydrogens geom
_atom_sites_solution_primary iterative
_audit_creation_date 2020-06-22
_audit_creation_method
;
Olex2 1.2
(compiled 2018.05.29 svn.r3508 for OlexSys, GUI svn.r5506)
;
_cell_angle_alpha 90
_cell_angle_beta 90
_cell_angle_gamma 90
_cell_formula_units_Z 8
_cell_length_a 18.282(4)
_cell_length_b 18.506(4)
_cell_length_c 20.018(4)
_cell_measurement_reflns_used 9600
_cell_measurement_temperature 273(2)
_cell_measurement_theta_max 26.325
_cell_measurement_theta_min 2.567
_cell_volume 6773(2)
_computing_cell_refinement 'SAINT V8.38A (?, 2016)'
_computing_data_reduction 'SAINT V8.38A (?, 2016)'
_computing_molecular_graphics 'Olex2 (Dolomanov et al., 2009)'
_computing_publication_material 'Olex2 (Dolomanov et al., 2009)'
_computing_structure_refinement 'XL (Sheldrick, 2008)'
_computing_structure_solution 'olex2.solve (Bourhis et al., 2015)'
_diffrn_ambient_temperature 273.15
_diffrn_measured_fraction_theta_full 0.999
_diffrn_measured_fraction_theta_max 0.996
_diffrn_measurement_device_type 'Bruker APEX-II CCD'
_diffrn_measurement_method '\f and \w scans'
_diffrn_radiation_type MoK\a
_diffrn_radiation_wavelength 0.71073
_diffrn_reflns_av_R_equivalents 0.0435
_diffrn_reflns_av_unetI/netI 0.0163
_diffrn_reflns_Laue_measured_fraction_full 0.999
_diffrn_reflns_Laue_measured_fraction_max 0.996
_diffrn_reflns_limit_h_max 22
_diffrn_reflns_limit_h_min -22
_diffrn_reflns_limit_k_max 23
_diffrn_reflns_limit_k_min -23
_diffrn_reflns_limit_l_max 24
_diffrn_reflns_limit_l_min -25
_diffrn_reflns_number 193553
_diffrn_reflns_point_group_measured_fraction_full 0.999
_diffrn_reflns_point_group_measured_fraction_max 0.996
_diffrn_reflns_theta_full 25.242
_diffrn_reflns_theta_max 26.484
_diffrn_reflns_theta_min 2.568
_diffrn_standards_number 0
_exptl_absorpt_coefficient_mu 0.629
_exptl_absorpt_correction_T_max 0.7454
_exptl_absorpt_correction_T_min 0.7045
_exptl_absorpt_correction_type multi-scan
_exptl_absorpt_process_details
'SADABS-2016/2 (Bruker,2016/2) was used for absorption correction. wR2(int) was 0.0604 before and 0.0510 after correction. The Ratio of minimum to maximum transmission is 0.9451. The \l/2 correction factor is Not present.'
_exptl_crystal_colour yellow
_exptl_crystal_colour_primary yellow
_exptl_crystal_density_diffrn 1.334
_exptl_crystal_description block
_exptl_crystal_F_000 2856
_exptl_crystal_size_max 0.175
_exptl_crystal_size_mid 0.15
_exptl_crystal_size_min 0.15
_refine_diff_density_max 0.536
_refine_diff_density_min -0.932
_refine_diff_density_rms 0.140
_refine_ls_extinction_method none
_refine_ls_goodness_of_fit_ref 1.118
_refine_ls_hydrogen_treatment constr
_refine_ls_matrix_type full
_refine_ls_number_parameters 440
_refine_ls_number_reflns 6977
_refine_ls_number_restraints 105
_refine_ls_restrained_S_all 1.126
_refine_ls_R_factor_all 0.0624
_refine_ls_R_factor_gt 0.0415
_refine_ls_shift/su_max 0.003
_refine_ls_shift/su_mean 0.000
_refine_ls_structure_factor_coef Fsqd
_refine_ls_weighting_details 'w=1/[\s^2^(Fo^2^)+(0.0384P)^2^+10.6323P] where P=(Fo^2^+2Fc^2^)/3'
_refine_ls_weighting_scheme calc
_refine_ls_wR_factor_gt 0.0946
_refine_ls_wR_factor_ref 0.1104
_reflns_Friedel_coverage 0.000
_reflns_number_gt 5479
_reflns_number_total 6977
_reflns_threshold_expression 'I > 2\s(I)'
_cod_data_source_file cs1c00288_si_002.cif
_cod_data_source_block 8
_cod_database_code 4518626
_shelx_shelxl_version_number 2018/3
_shelx_space_group_comment
;
The symmetry employed for this shelxl refinement is uniquely defined
by the following loop, which should always be used as a source of
symmetry information in preference to the above space-group names.
They are only intended as comments.
;
_shelx_estimated_absorpt_t_max 0.912
_shelx_estimated_absorpt_t_min 0.898
_olex2_refinement_description
;
1. Fixed Uiso
 At 1.2 times of:
  All C(H) groups, All C(H,H) groups
 At 1.5 times of:
  All C(H,H,H) groups
2. Restrained distances
 P1-C11 \\sim P1-C11A
 with sigma of 0.02
 C12-C11 \\sim C12A-C11A
 with sigma of 0.02
 C12-C13 \\sim C12A-C13A
 with sigma of 0.02
 C11-C16 \\sim C11A-C16A
 with sigma of 0.02
 C15-C16 \\sim C15A-C16A
 with sigma of 0.02
 C15-C14 \\sim C15A-C14A
 with sigma of 0.02
 C14-C13 \\sim C14A-C13A
 with sigma of 0.02
 P1-C12 \\sim P1-C12A
 with sigma of 0.04
 P1-C16 \\sim P1-C16A
 with sigma of 0.04
 C12-C16 \\sim C12A-C16A
 with sigma of 0.04
 C12-C14 \\sim C12A-C14A
 with sigma of 0.04
 C11-C15 \\sim C11A-C15A
 with sigma of 0.04
 C11-C13 \\sim C11A-C13A
 with sigma of 0.04
 C15-C13 \\sim C15A-C13A
 with sigma of 0.04
 C16-C14 \\sim C16A-C14A
 with sigma of 0.04
3. Rigid bond restraints
 C11, C16, C15, C14, C13, C12
 with sigma for 1-2 distances of 0.01 and sigma for 1-3 distances of 0.01
4. Uiso/Uaniso restraints and constraints
C16 \\sim C15 \\sim C14 \\sim C13 \\sim C12 \\sim C11: within 2A with sigma of
0.01 and sigma for terminal atoms of 2
Uanis(C11) \\sim Ueq, Uanis(C16) \\sim Ueq, Uanis(C15) \\sim Ueq, Uanis(C14)
\\sim Ueq, Uanis(C13) \\sim Ueq, Uanis(C12) \\sim Ueq: with sigma of 0.01 and
sigma for terminal atoms of 0.02
Uanis(C14A) \\sim Ueq: with sigma of 0.001 and sigma for terminal atoms of 0.002
5. Others
 Sof(C11A)=Sof(H11A)=Sof(C16A)=Sof(H16C)=Sof(H16D)=Sof(C15A)=Sof(H15C)=
 Sof(H15D)=Sof(C14A)=Sof(H14C)=Sof(H14D)=Sof(C13A)=Sof(H13C)=Sof(H13D)=
 Sof(C12A)=Sof(H12C)=Sof(H12D)=1-FVAR(1)
 Sof(C12)=Sof(H12A)=Sof(H12B)=Sof(C11)=Sof(H11)=Sof(C15)=Sof(H15A)=Sof(H15B)=
 Sof(C16)=Sof(H16A)=Sof(H16B)=Sof(C14)=Sof(H14A)=Sof(H14B)=Sof(C13)=Sof(H13A)=
 Sof(H13B)=FVAR(1)
6.a Ternary CH refined with riding coordinates:
 C29(H29), C32(H32), C5(H5), C35(H35), C1(H1), C2(H2), C11(H11), C11A(H11A)
6.b Secondary CH2 refined with riding coordinates:
 C12(H12A,H12B), C6(H6A,H6B), C15(H15A,H15B), C7(H7A,H7B), C8(H8A,H8B),
 C10(H10A,H10B), C9(H9A,H9B), C16(H16A,H16B), C14(H14A,H14B), C13(H13A,H13B),
 C16A(H16C,H16D), C15A(H15C,H15D), C14A(H14C,H14D), C13A(H13C,H13D), C12A(H12C,
 H12D)
6.c Aromatic/amide H refined with riding coordinates:
 C25(H25), C19(H19), C18(H18), C21(H21), C20(H20), C27(H27)
6.d Idealised Me refined as rotating group:
 C30(H30A,H30B,H30C), C31(H31A,H31B,H31C), C33(H33A,H33B,H33C), C34(H34A,H34B,
 H34C), C36(H36A,H36B,H36C), C37(H37A,H37B,H37C)
;
_olex2_submission_special_instructions 'No special instructions were received'

loop_
_space_group_symop_operation_xyz
'x, y, z'
'-x+1/2, -y, z+1/2'
'-x, y+1/2, -z+1/2'
'x+1/2, -y+1/2, -z'
'-x, -y, -z'
'x-1/2, y, -z-1/2'
'x, -y-1/2, z-1/2'
'-x-1/2, y-1/2, z'

loop_
_atom_site_label
_atom_site_type_symbol
_atom_site_fract_x
_atom_site_fract_y
_atom_site_fract_z
_atom_site_U_iso_or_equiv
_atom_site_adp_type
_atom_site_occupancy
_atom_site_site_symmetry_order
_atom_site_calc_flag
_atom_site_refinement_flags_posn
_atom_site_refinement_flags_adp
_atom_site_refinement_flags_occupancy
_atom_site_disorder_assembly
_atom_site_disorder_group
Pd1 Pd 0.47632(2) 0.65208(2) 0.58506(2) 0.04350(10) Uani 1 1 d . . . . .
P1 P 0.37060(4) 0.70895(4) 0.55176(4) 0.03653(18) Uani 1 1 d D . . . .
C23 C 0.42380(16) 0.66073(16) 0.69296(14) 0.0350(6) Uani 1 1 d . . . . .
C24 C 0.48949(17) 0.69772(18) 0.70988(16) 0.0399(7) Uani 1 1 d . . . . .
C22 C 0.35336(16) 0.70263(16) 0.68836(14) 0.0351(6) Uani 1 1 d . . . . .
O2 O 0.63985(16) 0.6896(2) 0.53151(17) 0.0899(10) Uani 1 1 d . . . . .
C17 C 0.32347(15) 0.73060(16) 0.62963(14) 0.0344(6) Uani 1 1 d . . . . .
C28 C 0.42305(17) 0.58449(17) 0.69854(16) 0.0412(7) Uani 1 1 d . . . . .
C25 C 0.54924(19) 0.65844(19) 0.73355(18) 0.0481(8) Uani 1 1 d . . . . .
H25 H 0.592155 0.683097 0.743695 0.058 Uiso 1 1 calc R . . . .
C29 C 0.49349(18) 0.77978(18) 0.71120(17) 0.0444(8) Uani 1 1 d . . . . .
H29 H 0.449320 0.798532 0.689542 0.053 Uiso 1 1 calc R . . . .
O1 O 0.68142(18) 0.6378(2) 0.62484(19) 0.0997(12) Uani 1 1 d . . . . .
C19 C 0.22665(19) 0.7857(2) 0.69287(19) 0.0540(9) Uani 1 1 d . . . . .
H19 H 0.185151 0.814733 0.694443 0.065 Uiso 1 1 calc R . . . .
C18 C 0.26012(17) 0.77235(18) 0.63273(17) 0.0460(8) Uani 1 1 d . . . . .
H18 H 0.240329 0.791345 0.593701 0.055 Uiso 1 1 calc R . . . .
C32 C 0.35469(18) 0.54120(19) 0.68396(18) 0.0487(8) Uani 1 1 d . . . . .
H32 H 0.317796 0.574813 0.666774 0.058 Uiso 1 1 calc R . . . .
C21 C 0.31676(19) 0.7154(2) 0.74826(17) 0.0512(8) Uani 1 1 d . . . . .
H21 H 0.335113 0.695583 0.787540 0.061 Uiso 1 1 calc R . . . .
C26 C 0.54734(19) 0.5848(2) 0.74251(19) 0.0523(9) Uani 1 1 d . . . . .
C20 C 0.2541(2) 0.7565(2) 0.75071(18) 0.0581(9) Uani 1 1 d . . . . .
H20 H 0.230554 0.764380 0.791223 0.070 Uiso 1 1 calc R . . . .
C5 C 0.3731(2) 0.79626(18) 0.50754(15) 0.0460(8) Uani 1 1 d . . . . .
H5 H 0.322577 0.813448 0.503249 0.055 Uiso 1 1 calc R . . . .
C27 C 0.48480(19) 0.54908(19) 0.72345(19) 0.0515(8) Uani 1 1 d . . . . .
H27 H 0.483535 0.499019 0.727323 0.062 Uiso 1 1 calc R . . . .
O3 O 0.5839(2) 0.7085(3) 0.4340(2) 0.138(2) Uani 1 1 d . . . . .
C35 C 0.6150(2) 0.5468(2) 0.7702(2) 0.0698(12) Uani 1 1 d . . . . .
H35 H 0.654553 0.558562 0.738985 0.084 Uiso 1 1 calc R . . . .
C30 C 0.5594(2) 0.8089(2) 0.6733(2) 0.0618(10) Uani 1 1 d . . . . .
H30A H 0.603483 0.794963 0.695977 0.093 Uiso 1 1 calc GR . . . .
H30B H 0.556657 0.860689 0.671238 0.093 Uiso 1 1 calc GR . . . .
H30C H 0.559689 0.789533 0.628836 0.093 Uiso 1 1 calc GR . . . .
C12 C 0.3390(7) 0.6148(9) 0.4456(8) 0.063(3) Uani 0.477(8) 1 d D U P A 1
H12A H 0.362344 0.576174 0.470540 0.076 Uiso 0.477(8) 1 calc R . P A 1
H12B H 0.376708 0.640402 0.421106 0.076 Uiso 0.477(8) 1 calc R . P A 1
C1 C 0.5423(2) 0.6139(3) 0.5084(2) 0.0722(13) Uani 1 1 d . . . . .
H1 H 0.523292 0.578018 0.476854 0.087 Uiso 1 1 calc R . . . .
C31 C 0.4936(3) 0.8062(2) 0.7834(2) 0.0702(12) Uani 1 1 d . . . . .
H31A H 0.447794 0.794155 0.804089 0.105 Uiso 1 1 calc GR . . . .
H31B H 0.500201 0.857651 0.784181 0.105 Uiso 1 1 calc GR . . . .
H31C H 0.532775 0.783411 0.807366 0.105 Uiso 1 1 calc GR . . . .
C2 C 0.5740(2) 0.5914(2) 0.5689(2) 0.0658(11) Uani 1 1 d . . . . .
H2 H 0.575946 0.539947 0.580384 0.079 Uiso 1 1 calc R . . . .
C33 C 0.3673(2) 0.4839(2) 0.6306(2) 0.0668(11) Uani 1 1 d . . . . .
H33A H 0.385773 0.506388 0.590802 0.100 Uiso 1 1 calc GR . . . .
H33B H 0.321989 0.459986 0.620790 0.100 Uiso 1 1 calc GR . . . .
H33C H 0.402217 0.449174 0.646565 0.100 Uiso 1 1 calc GR . . . .
C34 C 0.3243(2) 0.5078(3) 0.7475(2) 0.0755(12) Uani 1 1 d . . . . .
H34A H 0.359744 0.475300 0.766206 0.113 Uiso 1 1 calc GR . . . .
H34B H 0.280296 0.481635 0.737328 0.113 Uiso 1 1 calc GR . . . .
H34C H 0.313524 0.545255 0.779194 0.113 Uiso 1 1 calc GR . . . .
C11 C 0.3025(5) 0.6660(6) 0.4936(5) 0.054(2) Uani 0.477(8) 1 d D U P A 1
H11 H 0.294455 0.626499 0.525429 0.064 Uiso 0.477(8) 1 calc R . P A 1
C6 C 0.4047(3) 0.7896(2) 0.43746(18) 0.0644(11) Uani 1 1 d . . . . .
H6A H 0.453585 0.769384 0.440055 0.077 Uiso 1 1 calc R . . . .
H6B H 0.374700 0.756858 0.411360 0.077 Uiso 1 1 calc R . . . .
C3 C 0.6361(2) 0.6379(3) 0.5823(2) 0.0723(13) Uani 1 1 d . . . . .
C36 C 0.6385(3) 0.5779(3) 0.8357(3) 0.0971(17) Uani 1 1 d . . . . .
H36A H 0.651466 0.627795 0.829825 0.146 Uiso 1 1 calc GR . . . .
H36B H 0.679975 0.551675 0.852253 0.146 Uiso 1 1 calc GR . . . .
H36C H 0.598992 0.574361 0.867188 0.146 Uiso 1 1 calc GR . . . .
C15 C 0.1811(7) 0.6209(6) 0.4643(6) 0.061(3) Uani 0.477(8) 1 d D U P A 1
H15A H 0.167327 0.588585 0.500298 0.073 Uiso 0.477(8) 1 calc R . P A 1
H15B H 0.136981 0.644150 0.447968 0.073 Uiso 0.477(8) 1 calc R . P A 1
C7 C 0.4079(3) 0.8627(3) 0.4029(2) 0.0771(13) Uani 1 1 d . . . . .
H7A H 0.431704 0.857253 0.359886 0.092 Uiso 1 1 calc R . . . .
H7B H 0.358478 0.879779 0.394986 0.092 Uiso 1 1 calc R . . . .
C8 C 0.4486(3) 0.9178(3) 0.4435(2) 0.0886(16) Uani 1 1 d . . . . .
H8A H 0.446673 0.964250 0.421045 0.106 Uiso 1 1 calc R . . . .
H8B H 0.499478 0.903632 0.447260 0.106 Uiso 1 1 calc R . . . .
C10 C 0.4149(3) 0.8516(2) 0.54774(19) 0.0663(11) Uani 1 1 d . . . . .
H10A H 0.464730 0.835043 0.554230 0.080 Uiso 1 1 calc R . . . .
H10B H 0.392377 0.856869 0.591346 0.080 Uiso 1 1 calc R . . . .
C4 C 0.5860(2) 0.6742(4) 0.4841(2) 0.0898(17) Uani 1 1 d . . . . .
C9 C 0.4156(3) 0.9246(2) 0.5122(2) 0.0877(15) Uani 1 1 d . . . . .
H9A H 0.366014 0.942777 0.508584 0.105 Uiso 1 1 calc R . . . .
H9B H 0.443797 0.958919 0.538302 0.105 Uiso 1 1 calc R . . . .
C37 C 0.6108(3) 0.4677(3) 0.7705(4) 0.133(3) Uani 1 1 d . . . . .
H37A H 0.572466 0.452518 0.800078 0.199 Uiso 1 1 calc GR . . . .
H37B H 0.656573 0.448068 0.785392 0.199 Uiso 1 1 calc GR . . . .
H37C H 0.600599 0.450777 0.726118 0.199 Uiso 1 1 calc GR . . . .
C16 C 0.2337(4) 0.6785(4) 0.4911(4) 0.0457(19) Uani 0.477(8) 1 d D U P A 1
H16A H 0.226865 0.721535 0.464152 0.055 Uiso 0.477(8) 1 calc R . P A 1
H16B H 0.217884 0.690408 0.536004 0.055 Uiso 0.477(8) 1 calc R . P A 1
C14 C 0.2146(5) 0.5788(6) 0.4099(5) 0.065(2) Uani 0.477(8) 1 d D U P A 1
H14A H 0.203478 0.528445 0.418680 0.078 Uiso 0.477(8) 1 calc R . P A 1
H14B H 0.188642 0.591627 0.369277 0.078 Uiso 0.477(8) 1 calc R . P A 1
C13 C 0.2841(6) 0.5820(7) 0.3959(5) 0.079(3) Uani 0.477(8) 1 d D U P A 1
H13A H 0.288841 0.608768 0.354491 0.095 Uiso 0.477(8) 1 calc R . P A 1
H13B H 0.300150 0.533023 0.386755 0.095 Uiso 0.477(8) 1 calc R . P A 1
C11A C 0.3052(4) 0.6436(4) 0.5139(4) 0.046(2) Uani 0.523(8) 1 d D . P A 2
H11A H 0.288303 0.679911 0.481779 0.055 Uiso 0.523(8) 1 calc R . P A 2
C16A C 0.2420(4) 0.6270(5) 0.5279(4) 0.070(3) Uani 0.523(8) 1 d D . P A 2
H16C H 0.220190 0.669883 0.547500 0.084 Uiso 0.523(8) 1 calc R . P A 2
H16D H 0.245460 0.591747 0.563636 0.084 Uiso 0.523(8) 1 calc R . P A 2
C15A C 0.1851(6) 0.5972(6) 0.4788(5) 0.071(4) Uani 0.523(8) 1 d D . P A 2
H15C H 0.147588 0.570962 0.503004 0.086 Uiso 0.523(8) 1 calc R . P A 2
H15D H 0.161853 0.636769 0.455118 0.086 Uiso 0.523(8) 1 calc R . P A 2
C14A C 0.2216(6) 0.5480(7) 0.4301(6) 0.091(4) Uani 0.523(8) 1 d D U P A 2
H14C H 0.198837 0.500816 0.433792 0.109 Uiso 0.523(8) 1 calc R . P A 2
H14D H 0.211390 0.565888 0.385472 0.109 Uiso 0.523(8) 1 calc R . P A 2
C13A C 0.2832(5) 0.5405(4) 0.4348(4) 0.068(3) Uani 0.523(8) 1 d D . P A 2
H13C H 0.299783 0.524619 0.391201 0.081 Uiso 0.523(8) 1 calc R . P A 2
H13D H 0.289898 0.499720 0.464614 0.081 Uiso 0.523(8) 1 calc R . P A 2
C12A C 0.3398(6) 0.5987(6) 0.4580(6) 0.061(4) Uani 0.523(8) 1 d D . P A 2
H12C H 0.383892 0.575277 0.474202 0.074 Uiso 0.523(8) 1 calc R . P A 2
H12D H 0.352925 0.629639 0.420819 0.074 Uiso 0.523(8) 1 calc R . P A 2

loop_
_atom_site_aniso_label
_atom_site_aniso_U_11
_atom_site_aniso_U_22
_atom_site_aniso_U_33
_atom_site_aniso_U_23
_atom_site_aniso_U_13
_atom_site_aniso_U_12
Pd1 0.03587(14) 0.05550(17) 0.03911(15) -0.00768(11) 0.00299(10) 0.01126(11)
P1 0.0354(4) 0.0421(4) 0.0321(4) -0.0067(3) -0.0003(3) 0.0039(3)
C23 0.0326(15) 0.0433(17) 0.0289(14) -0.0013(12) -0.0012(12) 0.0057(13)
C24 0.0370(16) 0.0437(18) 0.0391(16) 0.0006(14) -0.0043(13) 0.0052(13)
C22 0.0316(14) 0.0376(16) 0.0361(15) -0.0060(12) -0.0009(12) 0.0024(12)
O2 0.0511(17) 0.142(3) 0.077(2) -0.006(2) 0.0039(16) -0.0101(19)
C17 0.0299(14) 0.0374(16) 0.0358(15) -0.0046(13) 0.0036(12) 0.0026(12)
C28 0.0381(16) 0.0424(17) 0.0432(17) -0.0052(14) -0.0020(14) 0.0047(14)
C25 0.0374(16) 0.053(2) 0.054(2) -0.0002(16) -0.0131(15) 0.0023(15)
C29 0.0432(17) 0.0447(18) 0.0452(18) -0.0008(15) -0.0101(14) 0.0022(14)
O1 0.0579(19) 0.152(4) 0.089(2) -0.026(2) -0.0234(18) 0.018(2)
C19 0.0405(18) 0.054(2) 0.067(2) -0.0044(18) 0.0130(17) 0.0153(16)
C18 0.0389(17) 0.0484(19) 0.0506(19) 0.0022(16) 0.0007(15) 0.0103(14)
C32 0.0436(18) 0.0448(19) 0.058(2) 0.0017(16) -0.0079(16) 0.0013(15)
C21 0.0468(19) 0.070(2) 0.0371(16) -0.0011(17) 0.0053(15) 0.0115(17)
C26 0.0453(18) 0.051(2) 0.061(2) 0.0001(17) -0.0126(17) 0.0102(16)
C20 0.0509(19) 0.074(3) 0.0496(19) -0.0066(19) 0.0180(17) 0.0124(19)
C5 0.055(2) 0.0487(19) 0.0337(16) -0.0005(14) -0.0026(14) 0.0045(16)
C27 0.051(2) 0.0418(18) 0.062(2) 0.0031(16) -0.0085(17) 0.0106(16)
O3 0.076(2) 0.266(6) 0.073(2) 0.046(3) 0.017(2) -0.008(3)
C35 0.052(2) 0.065(3) 0.092(3) 0.013(2) -0.019(2) 0.015(2)
C30 0.051(2) 0.063(2) 0.072(3) 0.010(2) -0.0108(19) -0.0094(19)
C12 0.065(5) 0.066(6) 0.059(5) -0.020(5) 0.001(4) -0.004(4)
C1 0.0391(19) 0.117(4) 0.060(2) -0.043(3) 0.0100(18) 0.013(2)
C31 0.095(3) 0.054(2) 0.062(2) -0.010(2) -0.014(2) 0.002(2)
C2 0.043(2) 0.074(3) 0.081(3) -0.025(2) 0.0030(19) 0.0224(19)
C33 0.072(3) 0.052(2) 0.077(3) -0.010(2) -0.009(2) -0.005(2)
C34 0.064(3) 0.087(3) 0.075(3) 0.013(3) 0.004(2) -0.010(2)
C11 0.054(4) 0.052(5) 0.054(5) -0.009(4) -0.006(4) 0.000(4)
C6 0.085(3) 0.070(3) 0.0380(18) -0.0024(18) 0.0065(19) -0.005(2)
C3 0.044(2) 0.109(4) 0.064(3) -0.027(3) 0.002(2) 0.020(2)
C36 0.084(3) 0.124(4) 0.083(3) 0.011(3) -0.035(3) 0.028(3)
C15 0.060(4) 0.062(5) 0.060(5) 0.000(4) -0.020(4) -0.004(4)
C7 0.098(4) 0.091(3) 0.043(2) 0.015(2) 0.000(2) -0.015(3)
C8 0.116(4) 0.084(3) 0.066(3) 0.021(3) -0.004(3) -0.040(3)
C10 0.094(3) 0.062(2) 0.042(2) 0.0011(18) -0.006(2) -0.016(2)
C4 0.048(2) 0.171(6) 0.050(2) -0.009(3) 0.012(2) 0.010(3)
C9 0.135(5) 0.063(3) 0.065(3) 0.000(2) -0.005(3) -0.027(3)
C37 0.082(4) 0.072(3) 0.244(9) 0.023(4) -0.066(5) 0.023(3)
C16 0.047(3) 0.041(3) 0.049(4) 0.001(3) -0.016(3) 0.010(3)
C14 0.073(4) 0.065(4) 0.056(4) -0.010(4) -0.029(3) -0.003(4)
C13 0.091(4) 0.082(5) 0.065(4) -0.026(4) -0.007(4) -0.012(4)
C11A 0.042(4) 0.041(4) 0.054(5) -0.011(4) -0.016(4) 0.008(3)
C16A 0.071(6) 0.078(6) 0.062(5) -0.025(5) 0.011(4) -0.024(5)
C15A 0.063(6) 0.087(8) 0.064(6) -0.007(6) -0.004(5) -0.033(6)
C14A 0.091(4) 0.090(4) 0.090(4) -0.0009(10) 0.0002(10) -0.0018(10)
C13A 0.096(7) 0.046(4) 0.060(5) -0.025(4) -0.015(5) 0.025(4)
C12A 0.069(6) 0.055(6) 0.060(7) -0.026(5) -0.022(5) 0.018(5)

loop_
_atom_type_symbol
_atom_type_description
_atom_type_scat_dispersion_real
_atom_type_scat_dispersion_imag
_atom_type_scat_source
C C 0.0033 0.0016 'International Tables Vol C Tables 4.2.6.8 and 6.1.1.4'
H H 0.0000 0.0000 'International Tables Vol C Tables 4.2.6.8 and 6.1.1.4'
O O 0.0106 0.0060 'International Tables Vol C Tables 4.2.6.8 and 6.1.1.4'
P P 0.1023 0.0942 'International Tables Vol C Tables 4.2.6.8 and 6.1.1.4'
Pd Pd -0.9988 1.0072 'International Tables Vol C Tables 4.2.6.8 and 6.1.1.4'

loop_
_geom_angle_atom_site_label_1
_geom_angle_atom_site_label_2
_geom_angle_atom_site_label_3
_geom_angle
_geom_angle_site_symmetry_1
_geom_angle_site_symmetry_3
_geom_angle_publ_flag
P1 Pd1 C23 83.84(7) . . ?
P1 Pd1 C24 101.77(7) . . ?
C23 Pd1 C24 32.35(10) . . ?
C1 Pd1 P1 115.45(13) . . ?
C1 Pd1 C23 158.84(16) . . ?
C1 Pd1 C24 138.86(13) . . ?
C1 Pd1 C2 38.98(17) . . ?
C2 Pd1 P1 154.17(12) . . ?
C2 Pd1 C23 120.86(14) . . ?
C2 Pd1 C24 103.58(13) . . ?
C17 P1 Pd1 104.45(10) . . ?
C17 P1 C5 103.26(14) . . ?
C17 P1 C11 108.0(3) . . ?
C17 P1 C11A 100.8(3) . . ?
C5 P1 Pd1 121.33(12) . . ?
C5 P1 C11 95.2(4) . . ?
C5 P1 C11A 112.9(3) . . ?
C11 P1 Pd1 122.8(3) . . ?
C11A P1 Pd1 111.1(3) . . ?
C24 C23 Pd1 84.69(18) . . ?
C24 C23 C22 119.2(3) . . ?
C22 C23 Pd1 109.00(18) . . ?
C28 C23 Pd1 90.49(19) . . ?
C28 C23 C24 118.0(3) . . ?
C28 C23 C22 120.7(3) . . ?
C23 C24 Pd1 62.96(16) . . ?
C23 C24 C29 121.7(3) . . ?
C25 C24 Pd1 103.0(2) . . ?
C25 C24 C23 119.4(3) . . ?
C25 C24 C29 118.5(3) . . ?
C29 C24 Pd1 109.8(2) . . ?
C17 C22 C23 125.3(3) . . ?
C21 C22 C23 116.4(3) . . ?
C21 C22 C17 118.3(3) . . ?
C4 O2 C3 108.6(4) . . ?
C22 C17 P1 116.9(2) . . ?
C18 C17 P1 123.5(2) . . ?
C18 C17 C22 119.6(3) . . ?
C23 C28 C32 121.4(3) . . ?
C27 C28 C23 119.2(3) . . ?
C27 C28 C32 119.2(3) . . ?
C26 C25 C24 122.7(3) . . ?
C24 C29 C30 112.5(3) . . ?
C24 C29 C31 109.7(3) . . ?
C30 C29 C31 110.9(3) . . ?
C18 C19 C20 120.4(3) . . ?
C19 C18 C17 120.6(3) . . ?
C28 C32 C33 112.3(3) . . ?
C28 C32 C34 110.9(3) . . ?
C34 C32 C33 111.1(3) . . ?
C20 C21 C22 121.6(3) . . ?
C25 C26 C35 118.9(3) . . ?
C27 C26 C25 117.5(3) . . ?
C27 C26 C35 123.6(3) . . ?
C19 C20 C21 119.5(3) . . ?
C6 C5 P1 112.4(3) . . ?
C10 C5 P1 110.5(2) . . ?
C10 C5 C6 110.7(3) . . ?
C26 C27 C28 123.1(3) . . ?
C36 C35 C26 111.9(4) . . ?
C37 C35 C26 114.7(4) . . ?
C37 C35 C36 113.4(5) . . ?
C11 C12 C13 111.8(9) . . ?
C2 C1 Pd1 72.7(2) . . ?
C2 C1 C4 106.8(4) . . ?
C4 C1 Pd1 107.8(3) . . ?
C1 C2 Pd1 68.3(2) . . ?
C1 C2 C3 107.8(4) . . ?
C3 C2 Pd1 108.4(3) . . ?
C12 C11 P1 111.6(7) . . ?
C16 C11 P1 126.8(7) . . ?
C16 C11 C12 121.6(8) . . ?
C7 C6 C5 111.2(3) . . ?
O2 C3 C2 108.1(4) . . ?
O1 C3 O2 119.2(5) . . ?
O1 C3 C2 132.7(5) . . ?
C14 C15 C16 111.5(9) . . ?
C8 C7 C6 112.2(4) . . ?
C7 C8 C9 110.6(4) . . ?
C5 C10 C9 110.9(3) . . ?
O2 C4 C1 108.5(4) . . ?
O3 C4 O2 119.1(6) . . ?
O3 C4 C1 132.4(5) . . ?
C8 C9 C10 110.8(4) . . ?
C11 C16 C15 120.3(8) . . ?
C13 C14 C15 122.7(8) . . ?
C14 C13 C12 121.1(9) . . ?
C16A C11A P1 132.3(7) . . ?
C16A C11A C12A 114.9(7) . . ?
C12A C11A P1 112.7(6) . . ?
C11A C16A C15A 125.5(8) . . ?
C14A C15A C16A 109.6(8) . . ?
C13A C14A C15A 117.5(10) . . ?
C14A C13A C12A 126.6(9) . . ?
C11A C12A C13A 108.5(8) . . ?

loop_
_geom_bond_atom_site_label_1
_geom_bond_atom_site_label_2
_geom_bond_distance
_geom_bond_site_symmetry_2
_geom_bond_publ_flag
Pd1 P1 2.2995(9) . ?
Pd1 C23 2.369(3) . ?
Pd1 C24 2.648(3) . ?
Pd1 C1 2.077(3) . ?
Pd1 C2 2.135(3) . ?
P1 C17 1.826(3) . ?
P1 C5 1.843(3) . ?
P1 C11 1.881(9) . ?
P1 C11A 1.862(7) . ?
C23 C24 1.423(4) . ?
C23 C22 1.506(4) . ?
C23 C28 1.415(4) . ?
C24 C25 1.395(4) . ?
C24 C29 1.521(5) . ?
C22 C17 1.396(4) . ?
C22 C21 1.393(4) . ?
O2 C3 1.398(6) . ?
O2 C4 1.397(6) . ?
C17 C18 1.394(4) . ?
C28 C32 1.513(5) . ?
C28 C27 1.397(4) . ?
C25 C26 1.375(5) . ?
C29 C30 1.523(5) . ?
C29 C31 1.526(5) . ?
O1 C3 1.188(5) . ?
C19 C18 1.373(5) . ?
C19 C20 1.373(5) . ?
C32 C33 1.523(5) . ?
C32 C34 1.520(5) . ?
C21 C20 1.376(5) . ?
C26 C27 1.375(5) . ?
C26 C35 1.528(5) . ?
C5 C6 1.522(5) . ?
C5 C10 1.510(5) . ?
O3 C4 1.188(6) . ?
C35 C36 1.495(7) . ?
C35 C37 1.465(7) . ?
C12 C11 1.505(11) . ?
C12 C13 1.538(12) . ?
C1 C2 1.406(6) . ?
C1 C4 1.454(8) . ?
C2 C3 1.449(6) . ?
C11 C16 1.281(10) . ?
C6 C7 1.521(6) . ?
C15 C16 1.532(11) . ?
C15 C14 1.473(12) . ?
C7 C8 1.501(6) . ?
C8 C9 1.508(7) . ?
C10 C9 1.527(6) . ?
C14 C13 1.303(11) . ?
C11A C16A 1.229(9) . ?
C11A C12A 1.530(10) . ?
C16A C15A 1.535(10) . ?
C15A C14A 1.491(11) . ?
C14A C13A 1.140(11) . ?
C13A C12A 1.563(11) . ?
